data_7104639
loop_
_publ_author_name
'Livage, Carine'
'Guillou, Nathalie'
'Rabu, Pierre'
'Pattison, Philip'
'Marrot, J\'er\^ome'
'F\'erey, G\'erard'

_publ_section_title
;
 Bulk homochirality of a 3-D inorganic framework: ligand control of
 inorganic network chirality.
;
_journal_issue 30
_journal_name_full 'Chemical communications (Cambridge, England)'
_journal_page_first 4551
_journal_page_last 4553
_journal_paper_doi 10.1039/b904622d
_journal_volume 34
_journal_year 2009
_chemical_absolute_configuration Left-D
_chemical_formula_moiety 'C30 H54 Co5 O27'
_chemical_formula_sum 'C30 H54 Co5 O27'
_chemical_formula_weight 1141.38
_chemical_name_common
;diaqua tri S-2-methylglutarate di 3-methylglutarate cobalt
(ii) pentahydrate
;
_chemical_name_systematic
;
diaqua tri S-2-methylglutarate di 3-methylglutarate cobalt (II) pentahydrate
;
_space_group_IT_number 212
_symmetry_cell_setting cubic
_symmetry_space_group_name_Hall 'P 4acd 2ab 3'
_symmetry_space_group_name_H-M 'P 43 3 2'
_atom_sites_solution_hydrogens geom
_atom_sites_solution_primary direct
_atom_sites_solution_secondary difmap
_audit_creation_method SHELXL-97
_cell_angle_alpha 90.00
_cell_angle_beta 90.00
_cell_angle_gamma 90.00
_cell_formula_units_Z 4
_cell_length_a 16.7176(2)
_cell_length_b 16.7176(2)
_cell_length_c 16.7176(2)
_cell_measurement_reflns_used 3055
_cell_measurement_temperature 293(2)
_cell_measurement_theta_max 22.35
_cell_measurement_theta_min 2.72
_cell_volume 4672.21(10)
_computing_cell_refinement 'Bruker APEX2'
_computing_data_collection 'Bruker APEX2'
_computing_data_reduction 'Bruker SAINT'
_computing_molecular_graphics Diamond
_computing_publication_material 'Bruker SHELXTL'
_computing_structure_refinement 'SHELXL-97 (Sheldrick, 1997)'
_computing_structure_solution 'SHELXS-97 (Sheldrick, 1990)'
_diffrn_ambient_temperature 293(2)
_diffrn_detector_area_resol_mean 512x512
_diffrn_measured_fraction_theta_full 1.000
_diffrn_measured_fraction_theta_max 1.000
_diffrn_measurement_device_type 'CCD area detector'
_diffrn_measurement_method 'phi and omega scans'
_diffrn_radiation_monochromator graphite
_diffrn_radiation_source 'fine-focus sealed tube'
_diffrn_radiation_type MoK\a
_diffrn_radiation_wavelength 0.71073
_diffrn_reflns_av_R_equivalents 0.1193
_diffrn_reflns_av_sigmaI/netI 0.0606
_diffrn_reflns_limit_h_max 23
_diffrn_reflns_limit_h_min -23
_diffrn_reflns_limit_k_max 13
_diffrn_reflns_limit_k_min -23
_diffrn_reflns_limit_l_max 22
_diffrn_reflns_limit_l_min -22
_diffrn_reflns_number 33850
_diffrn_reflns_theta_full 30.02
_diffrn_reflns_theta_max 30.02
_diffrn_reflns_theta_min 1.72
_exptl_absorpt_coefficient_mu 1.824
_exptl_absorpt_correction_T_max 0.9644
_exptl_absorpt_correction_T_min 0.8984
_exptl_absorpt_correction_type multi-scan
_exptl_absorpt_process_details 'SADABS (Sheldrick, V2.10)'
_exptl_crystal_colour pink
_exptl_crystal_density_diffrn 1.623
_exptl_crystal_density_method 'not measured'
_exptl_crystal_description parallelepiped
_exptl_crystal_F_000 2340
_exptl_crystal_size_max 0.06
_exptl_crystal_size_mid 0.06
_exptl_crystal_size_min 0.02
_refine_diff_density_max 0.206
_refine_diff_density_min -0.183
_refine_diff_density_rms 0.081
_refine_ls_abs_structure_details 'Flack H D (1983), Acta Cryst. A39, 876-881'
_refine_ls_abs_structure_Flack 0.02(6)
_refine_ls_extinction_method none
_refine_ls_goodness_of_fit_ref 1.124
_refine_ls_hydrogen_treatment constr
_refine_ls_matrix_type full
_refine_ls_number_parameters 98
_refine_ls_number_reflns 2299
_refine_ls_number_restraints 0
_refine_ls_restrained_S_all 1.124
_refine_ls_R_factor_all 0.1220
_refine_ls_R_factor_gt 0.0619
_refine_ls_shift/su_max 0.007
_refine_ls_shift/su_mean 0.001
_refine_ls_structure_factor_coef Fsqd
_refine_ls_weighting_details 'calc w=1/[\s^2^(Fo^2^)+(0.0989P)^2^+0.0475P] where P=(Fo^2^+2Fc^2^)/3'
_refine_ls_weighting_scheme calc
_refine_ls_wR_factor_gt 0.1486
_refine_ls_wR_factor_ref 0.1855
_reflns_number_gt 1467
_reflns_number_total 2299
_reflns_threshold_expression >2sigma(I)
_cod_data_source_file b904622d.txt
_cod_data_source_block 3
_cod_depositor_comments
;
The following automatic conversions were performed:
'_symmetry_cell_setting' value 'Cubic' changed to 'cubic' according to
'/home/saulius/struct/CIF-dictionaries/cif_core.dic' dictionary named
'cif_core.dic' version 2.4.1 from 2010-06-29.

Automatic conversion script
Id: cif_fix_enum 1527 2010-12-29 10:47:43Z saulius 
;
_cod_original_sg_symbol_Hall 'P 4acd 2ab'
_cod_original_sg_symbol_H-M P4(3)32
_cod_database_code 7104639

loop_
_symmetry_equiv_pos_as_xyz
'x, y, z'
'-x+1/2, -y, z+1/2'
'-x, y+1/2, -z+1/2'
'x+1/2, -y+1/2, -z'
'z, x, y'
'z+1/2, -x+1/2, -y'
'-z+1/2, -x, y+1/2'
'-z, x+1/2, -y+1/2'
'y, z, x'
'-y, z+1/2, -x+1/2'
'y+1/2, -z+1/2, -x'
'-y+1/2, -z, x+1/2'
'y+1/4, x+3/4, -z+3/4'
'-y+1/4, -x+1/4, -z+1/4'
'y+3/4, -x+3/4, z+1/4'
'-y+3/4, x+1/4, z+3/4'
'x+1/4, z+3/4, -y+3/4'
'-x+3/4, z+1/4, y+3/4'
'-x+1/4, -z+1/4, -y+1/4'
'x+3/4, -z+3/4, y+1/4'
'z+1/4, y+3/4, -x+3/4'
'z+3/4, -y+3/4, x+1/4'
'-z+3/4, y+1/4, x+3/4'
'-z+1/4, -y+1/4, -x+1/4'

loop_
_atom_site_label
_atom_site_type_symbol
_atom_site_fract_x
_atom_site_fract_y
_atom_site_fract_z
_atom_site_U_iso_or_equiv
_atom_site_adp_type
_atom_site_occupancy
_atom_site_symmetry_multiplicity
_atom_site_calc_flag
_atom_site_refinement_flags
_atom_site_disorder_assembly
_atom_site_disorder_group
Co1 Co 0.55816(5) 0.94184(5) 0.05816(5) 0.045(2) Uani 1 3 d S . .
Co2 Co 0.43162(5) 0.81838(5) 0.1250 0.048(2) Uani 1 2 d S . .
O1 O 0.5680(2) 0.9543(2) 0.1838(2) 0.055(3) Uani 1 1 d . . .
O2 O 0.4798(3) 0.8655(3) 0.2268(3) 0.063(3) Uani 1 1 d . . .
O3 O 0.4341(2) 0.9322(2) 0.0698(2) 0.056(3) Uani 1 1 d . . .
O4 O 0.3848(4) 1.0126(4) -0.0156(4) 0.064(3) Uani 0.67 1 d P . .
C1 C 0.5298(4) 0.9196(4) 0.2393(4) 0.056(3) Uani 1 1 d . . .
C2 C 0.5486(5) 0.9381(4) 0.3250(4) 0.084(3) Uani 1 1 d . . .
H2 H 0.5577 0.9959 0.3286 0.101 Uiso 1 1 calc R . .
C3 C 0.6250 0.8970(3) 0.3530(3) 0.096(5) Uani 1 2 d S . .
H3A H 0.6306 0.9056 0.4101 0.115 Uiso 0.50 1 calc PR . .
H3B H 0.6194 0.8399 0.3444 0.115 Uiso 0.50 1 calc PR . .
C4 C 0.4855 0.9205(3) 0.3744(3) 0.148(10) Uiso 0.50 1 d PR . .
H1MA H 0.4401 0.9051 0.3428 0.222 Uiso 0.50 1 calc PR . .
H2MB H 0.4722 0.9668 0.4057 0.222 Uiso 0.50 1 calc PR . .
H3MC H 0.5000 0.8773 0.4093 0.222 Uiso 0.50 1 calc PR . .
C5 C 0.3788 0.9755(3) 0.0391(3) 0.158(10) Uani 0.67 1 d PR . .
C6 C 0.2933 0.9563(3) 0.0488(3) 0.140(7) Uani 0.67 1 d PR . .
H6A H 0.2868 0.8987 0.0502 0.168 Uiso 0.67 1 calc PR . .
H6B H 0.2641 0.9764 0.0029 0.168 Uiso 0.67 1 calc PR . .
C7 C 0.2577 0.9923(3) 0.1250(3) 0.123(9) Uani 0.67 2 d SPR . .
C8 C 0.2666 1.0702(3) 0.1325(3) 0.27(3) Uiso 0.33 1 d PR . .
O1W O 0.4049 1.0620(3) 0.0499(3) 0.108(7) Uani 0.33 1 d PR . .
O2W O 0.2981 1.0683(3) 0.0828(3) 0.28(2) Uiso 0.33 1 d PR . .
O3W O 0.3177 1.0677(3) -0.1250(3) 0.28(3) Uiso 0.33 2 d SPR . .

loop_
_atom_site_aniso_label
_atom_site_aniso_U_11
_atom_site_aniso_U_22
_atom_site_aniso_U_33
_atom_site_aniso_U_23
_atom_site_aniso_U_13
_atom_site_aniso_U_12
Co1 0.045(2) 0.045(2) 0.045(2) -0.0043(3) 0.0043(3) -0.0043(3)
Co2 0.047(2) 0.047(2) 0.050(3) 0.0002(3) 0.0002(3) -0.0097(4)
O1 0.058(3) 0.054(3) 0.052(3) -0.0019(18) 0.0020(19) -0.0124(18)
O2 0.072(4) 0.068(4) 0.049(3) 0.004(2) -0.0027(19) -0.023(2)
O3 0.048(3) 0.057(3) 0.063(3) 0.004(2) 0.0006(18) -0.0015(18)
O4 0.057(5) 0.071(5) 0.062(5) 0.019(3) -0.012(3) 0.001(3)
C1 0.059(4) 0.054(4) 0.054(4) 0.000(3) -0.001(3) -0.011(3)
C2 0.116(7) 0.086(6) 0.049(4) -0.007(3) 0.005(4) -0.051(5)
C3 0.155(13) 0.066(5) 0.066(5) 0.015(5) -0.036(6) -0.036(6)
C5 0.047(7) 0.181(18) 0.25(2) 0.141(17) 0.004(10) 0.018(9)
C6 0.045(7) 0.203(18) 0.172(17) 0.075(14) -0.020(8) 0.002(9)
C7 0.090(9) 0.090(9) 0.19(3) 0.032(12) 0.032(12) 0.018(12)
O1W 0.084(11) 0.062(10) 0.18(2) 0.039(11) 0.020(12) 0.033(8)

loop_
_atom_type_symbol
_atom_type_description
_atom_type_scat_dispersion_real
_atom_type_scat_dispersion_imag
_atom_type_scat_source
C C 0.0033 0.0016 'International Tables Vol C Tables 4.2.6.8 and 6.1.1.4'
H H 0.0000 0.0000 'International Tables Vol C Tables 4.2.6.8 and 6.1.1.4'
O O 0.0106 0.0060 'International Tables Vol C Tables 4.2.6.8 and 6.1.1.4'
Co Co 0.3494 0.9721 'International Tables Vol C Tables 4.2.6.8 and 6.1.1.4'

loop_
_geom_angle_atom_site_label_1
_geom_angle_atom_site_label_2
_geom_angle_atom_site_label_3
_geom_angle
_geom_angle_site_symmetry_1
_geom_angle_site_symmetry_3
_geom_angle_publ_flag
O3 Co1 O3 99.30(14) 6_566 12_664 ?
O3 Co1 O3 99.30(14) 6_566 . ?
O3 Co1 O3 99.30(14) 12_664 . ?
O3 Co1 O1 79.56(15) 6_566 . ?
O3 Co1 O1 171.14(16) 12_664 . ?
O3 Co1 O1 89.55(15) . . ?
O3 Co1 O1 89.55(15) 6_566 6_566 ?
O3 Co1 O1 79.56(15) 12_664 6_566 ?
O3 Co1 O1 171.14(16) . 6_566 ?
O1 Co1 O1 91.62(16) . 6_566 ?
O3 Co1 O1 171.14(16) 6_566 12_664 ?
O3 Co1 O1 89.55(15) 12_664 12_664 ?
O3 Co1 O1 79.56(15) . 12_664 ?
O1 Co1 O1 91.62(16) . 12_664 ?
O1 Co1 O1 91.62(16) 6_566 12_664 ?
O2 Co2 O2 179.3(3) 14_665 . ?
O2 Co2 O3 89.92(17) 14_665 . ?
O2 Co2 O3 90.52(16) . . ?
O2 Co2 O3 90.52(16) 14_665 14_665 ?
O2 Co2 O3 89.92(18) . 14_665 ?
O3 Co2 O3 103.0(2) . 14_665 ?
O2 Co2 O1 91.51(17) 14_665 21_545 ?
O2 Co2 O1 88.03(16) . 21_545 ?
O3 Co2 O1 177.83(17) . 21_545 ?
O3 Co2 O1 78.63(14) 14_665 21_545 ?
O2 Co2 O1 88.03(16) 14_665 12_664 ?
O2 Co2 O1 91.51(17) . 12_664 ?
O3 Co2 O1 78.63(15) . 12_664 ?
O3 Co2 O1 177.83(17) 14_665 12_664 ?
O1 Co2 O1 99.8(2) 21_545 12_664 ?
C1 O1 Co1 130.0(4) . . ?
C1 O1 Co2 130.3(4) . 6_566 ?
Co1 O1 Co2 96.09(16) . 6_566 ?
C1 O2 Co2 133.1(4) . . ?
C5 O3 Co1 129.5(3) . . ?
C5 O3 Co2 132.0(3) . . ?
Co1 O3 Co2 97.40(16) . . ?
C5 O4 O1W 73.1(4) . . ?
O2 C1 O1 123.1(6) . . ?
O2 C1 C2 116.7(6) . . ?
O1 C1 C2 120.0(5) . . ?
C4 C2 C1 111.8(5) . . ?
C4 C2 C3 111.3(6) . . ?
C1 C2 C3 112.1(6) . . ?
C4 C2 H2 107.1 . . ?
C1 C2 H2 107.1 . . ?
C3 C2 H2 107.1 . . ?
C2 C3 C2 115.2(6) 19_666 . ?
C2 C3 H3A 108.5 19_666 . ?
C2 C3 H3A 108.5 . . ?
C2 C3 H3B 108.5 19_666 . ?
C2 C3 H3B 108.5 . . ?
H3A C3 H3B 107.5 . . ?
C2 C4 H1MA 109.5 . . ?
C2 C4 H2MB 109.5 . . ?
H1MA C4 H2MB 109.5 . . ?
C2 C4 H3MC 109.5 . . ?
H1MA C4 H3MC 109.5 . . ?
H2MB C4 H3MC 109.5 . . ?
O4 C5 O3 125.5(4) . . ?
O4 C5 C6 107.5(3) . . ?
O3 C5 C6 122.2(3) . . ?
O4 C5 O1W 62.6(4) . . ?
O3 C5 O1W 106.4(2) . . ?
C6 C5 O1W 118.1 . . ?
C5 C6 C7 112.5 . . ?
C5 C6 H6A 109.1 . . ?
C7 C6 H6A 109.1 . . ?
C5 C6 H6B 109.1 . . ?
C7 C6 H6B 109.1 . . ?
H6A C6 H6B 107.8 . . ?
C8 C7 C8 103.45(13) . 14_665 ?
C8 C7 C6 115.1 . . ?
C8 C7 C6 105.1(3) 14_665 . ?
C8 C7 C6 105.14(8) . 14_665 ?
C8 C7 C6 115.1(7) 14_665 14_665 ?
C6 C7 C6 112.82(18) . 14_665 ?
C8 C7 O2W 37.8 . . ?
C8 C7 O2W 117.7(4) 14_665 . ?
C6 C7 O2W 77.4 . . ?
C6 C7 O2W 120.6(2) 14_665 . ?
C8 C7 O2W 117.7 . 14_665 ?
C8 C7 O2W 37.8(2) 14_665 14_665 ?
C6 C7 O2W 120.63(11) . 14_665 ?
C6 C7 O2W 77.4(5) 14_665 14_665 ?
O2W C7 O2W 149.56(9) . 14_665 ?
O2W C8 C7 87.0 . . ?
O4 O1W C5 44.3(4) . . ?
C8 O2W C7 55.1 . . ?

loop_
_geom_bond_atom_site_label_1
_geom_bond_atom_site_label_2
_geom_bond_distance
_geom_bond_site_symmetry_2
_geom_bond_publ_flag
Co1 O3 2.090(4) 6_566 ?
Co1 O3 2.090(4) 12_664 ?
Co1 O3 2.090(4) . ?
Co1 O1 2.116(4) . ?
Co1 O1 2.116(4) 6_566 ?
Co1 O1 2.116(4) 12_664 ?
Co2 O2 2.041(4) 14_665 ?
Co2 O2 2.041(4) . ?
Co2 O3 2.116(4) . ?
Co2 O3 2.116(4) 14_665 ?
Co2 O1 2.132(4) 21_545 ?
Co2 O1 2.132(4) 12_664 ?
O1 C1 1.267(7) . ?
O1 Co2 2.132(4) 6_566 ?
O2 C1 1.249(7) . ?
O3 C5 1.280(6) . ?
O4 C5 1.110(9) . ?
O4 O1W 1.411(7) . ?
C1 C2 1.499(9) . ?
C2 C4 1.371(8) . ?
C2 C3 1.525(9) . ?
C2 H2 0.9800 . ?
C3 C2 1.525(9) 19_666 ?
C3 H3A 0.9700 . ?
C3 H3B 0.9700 . ?
C4 H1MA 0.9600 . ?
C4 H2MB 0.9600 . ?
C4 H3MC 0.9600 . ?
C5 C6 1.4735 . ?
C5 O1W 1.5213 . ?
C6 C7 1.5298 . ?
C6 H6A 0.9700 . ?
C6 H6B 0.9700 . ?
C7 C8 1.3166 . ?
C7 C8 1.317(4) 14_665 ?
C7 C6 1.530(7) 14_665 ?
C7 O2W 1.6024 . ?
C7 O2W 1.602(9) 14_665 ?
C8 O2W 0.9842 . ?
